data_2215769
loop_
_publ_author_name
'Yuan, Mao-Sen'
'Fang, Qi'
'Ji, Lei'
'Yu, Wen-Tao'

_publ_section_title
;
 1,1'-Dibutyl-3,3'-biindolinylidene-2,2'-dione
;
_journal_coeditor_code BH2134
_journal_issue 11
_journal_name_full 'Acta Crystallographica Section E'
_journal_page_first o4342
_journal_page_last o4342
_journal_paper_doi 10.1107/S160053680705009X
_journal_volume 63
_journal_year 2007
_chemical_formula_iupac 'C24 H26 N2 O2'
_chemical_formula_moiety 'C24 H26 N2 O2'
_chemical_formula_sum 'C24 H26 N2 O2'
_chemical_formula_weight 374.47
_chemical_name_common
;
1,1'-Dibutyl-isoindigo
(E)-1-butyl-3-(1-butyl-2-oxoindolin-3-ylidene)indolin-2-one
;
_chemical_name_systematic
;
1,1'-Dibutyl-3,3'-biindolinylidene-2,2'-dione
;
_space_group_IT_number 14
_symmetry_cell_setting monoclinic
_symmetry_space_group_name_Hall '-P 2yn'
_symmetry_space_group_name_H-M 'P 1 21/n 1'
_atom_sites_solution_hydrogens geom
_atom_sites_solution_primary direct
_atom_sites_solution_secondary difmap
_audit_creation_method SHELXL-97
_cell_angle_alpha 90.00
_cell_angle_beta 110.546(2)
_cell_angle_gamma 90.00
_cell_formula_units_Z 2
_cell_length_a 9.0301(2)
_cell_length_b 12.0559(3)
_cell_length_c 9.8618(2)
_cell_measurement_reflns_used 977
_cell_measurement_temperature 293(2)
_cell_measurement_theta_max 20.59
_cell_measurement_theta_min 2.78
_cell_volume 1005.32(4)
_computing_cell_refinement 'APEX2 (Bruker, 2005)'
_computing_data_collection 'APEX2 (Bruker, 2005)'
_computing_data_reduction 'APEX2 (Bruker, 2005)'
_computing_molecular_graphics 'SHELXTL (Bruker, 1997)'
_computing_publication_material 'WinGX (Farrugia, 1999)'
_computing_structure_refinement 'SHELXL97 (Sheldrick, 1997)'
_computing_structure_solution 'SHELXS97 (Sheldrick, 1997)'
_diffrn_ambient_temperature 293(2)
_diffrn_detector_area_resol_mean 10.00
_diffrn_measured_fraction_theta_full 0.998
_diffrn_measured_fraction_theta_max 0.998
_diffrn_measurement_device_type 'Bruker APEXII CCD area-detector'
_diffrn_measurement_method '\f and \w'
_diffrn_radiation_monochromator graphite
_diffrn_radiation_source 'fine-focus sealed tube'
_diffrn_radiation_type MoK\a
_diffrn_radiation_wavelength 0.71073
_diffrn_reflns_av_R_equivalents 0.0350
_diffrn_reflns_av_sigmaI/netI 0.0446
_diffrn_reflns_limit_h_max 11
_diffrn_reflns_limit_h_min -10
_diffrn_reflns_limit_k_max 13
_diffrn_reflns_limit_k_min -15
_diffrn_reflns_limit_l_max 12
_diffrn_reflns_limit_l_min -12
_diffrn_reflns_number 7181
_diffrn_reflns_theta_full 27.55
_diffrn_reflns_theta_max 27.55
_diffrn_reflns_theta_min 2.78
_diffrn_standards_number 0
_exptl_absorpt_coefficient_mu 0.079
_exptl_absorpt_correction_T_max 0.99
_exptl_absorpt_correction_T_min 0.82
_exptl_absorpt_correction_type multi-scan
_exptl_absorpt_process_details '(APEX2; Bruker, 2005)'
_exptl_crystal_colour purple
_exptl_crystal_density_diffrn 1.237
_exptl_crystal_density_method 'not measured'
_exptl_crystal_description plate
_exptl_crystal_F_000 400
_exptl_crystal_size_max 0.32
_exptl_crystal_size_mid 0.15
_exptl_crystal_size_min 0.09
_refine_diff_density_max 0.312
_refine_diff_density_min -0.163
_refine_ls_extinction_method none
_refine_ls_goodness_of_fit_ref 0.996
_refine_ls_hydrogen_treatment constr
_refine_ls_matrix_type full
_refine_ls_number_parameters 157
_refine_ls_number_reflns 2321
_refine_ls_number_restraints 4
_refine_ls_restrained_S_all 1.006
_refine_ls_R_factor_all 0.1207
_refine_ls_R_factor_gt 0.0573
_refine_ls_shift/su_max 0.000
_refine_ls_shift/su_mean 0.000
_refine_ls_structure_factor_coef Fsqd
_refine_ls_weighting_details 'calc w=1/[\s^2^(Fo^2^)+(0.0743P)^2^+0.1566P] where P=(Fo^2^+2Fc^2^)/3'
_refine_ls_weighting_scheme calc
_refine_ls_wR_factor_gt 0.1388
_refine_ls_wR_factor_ref 0.1695
_reflns_number_gt 1203
_reflns_number_total 2321
_reflns_threshold_expression I>2\s(I)
_cod_data_source_file bh2134.cif
_cod_data_source_block I
_cod_original_sg_symbol_H-M 'P 21/n'
_cod_database_code 2215769
_cod_database_fobs_code 2215769

loop_
_symmetry_equiv_pos_as_xyz
'x, y, z'
'-x+1/2, y+1/2, -z+1/2'
'-x, -y, -z'
'x-1/2, -y-1/2, z-1/2'

loop_
_atom_site_type_symbol
_atom_site_label
_atom_site_fract_x
_atom_site_fract_y
_atom_site_fract_z
_atom_site_U_iso_or_equiv
_atom_site_adp_type
_atom_site_calc_flag
_atom_site_refinement_flags
_atom_site_occupancy
_atom_site_disorder_assembly
_atom_site_disorder_group
N N1 0.5019(2) 0.30724(15) 0.18760(19) 0.0628(5) Uani d . 1 A .
C C3 0.6752(2) 0.39265(16) 0.0975(2) 0.0512(5) Uani d . 1 . .
C C2 0.5247(2) 0.45466(16) 0.04392(19) 0.0508(5) Uani d . 1 . .
C C8 0.6545(3) 0.30456(18) 0.1826(2) 0.0570(6) Uani d . 1 . .
O O1 0.2828(2) 0.41384(15) 0.0981(2) 0.0947(7) Uani d . 1 . .
C C1 0.4184(3) 0.39394(19) 0.1093(2) 0.0599(6) Uani d . 1 . .
C C6 0.9168(3) 0.2428(2) 0.2345(3) 0.0756(7) Uani d . 1 . .
H H6 0.9986 0.1936 0.2799 0.091 Uiso calc R 1 . .
C C7 0.7717(3) 0.2290(2) 0.2498(3) 0.0709(7) Uani d . 1 . .
H H7 0.7537 0.1707 0.3037 0.085 Uiso calc R 1 . .
C C5 0.9414(3) 0.3278(2) 0.1536(3) 0.0728(7) Uani d . 1 . .
H H5 1.0400 0.3355 0.1446 0.087 Uiso calc R 1 . .
C C4 0.8229(3) 0.40266(19) 0.0847(2) 0.0636(6) Uani d . 1 . .
H H4 0.8422 0.4598 0.0298 0.076 Uiso calc R 1 . .
C C9 0.4387(3) 0.2311(2) 0.2693(3) 0.0799(8) Uani d . 1 . .
H H9A 0.3428 0.2628 0.2761 0.096 Uiso calc PR 0.540(8) A 1
H H9B 0.5148 0.2246 0.3670 0.096 Uiso calc PR 0.540(8) A 1
H H9C 0.3906 0.2761 0.3243 0.096 Uiso d PR 0.460(8) A 2
H H9D 0.5255 0.1906 0.3384 0.096 Uiso d PR 0.460(8) A 2
C C10 0.4018(9) 0.1163(7) 0.2045(8) 0.088(2) Uani d PD 0.540(8) A 1
H H10A 0.4922 0.0888 0.1833 0.106 Uiso calc PR 0.540(8) A 1
H H10B 0.3842 0.0669 0.2750 0.106 Uiso calc PR 0.540(8) A 1
C C11 0.2597(10) 0.1148(7) 0.0693(8) 0.112(3) Uani d PD 0.540(8) A 1
H H11A 0.2804 0.1587 -0.0046 0.134 Uiso calc PR 0.540(8) A 1
H H11B 0.1709 0.1478 0.0881 0.134 Uiso calc PR 0.540(8) A 1
C C12 0.217(3) -0.0054(14) 0.014(2) 0.183(8) Uani d PD 0.540(8) A 1
H H12A 0.1180 -0.0055 -0.0654 0.274 Uiso calc PR 0.540(8) A 1
H H12B 0.2095 -0.0510 0.0906 0.274 Uiso calc PR 0.540(8) A 1
H H12C 0.2984 -0.0341 -0.0188 0.274 Uiso calc PR 0.540(8) A 1
C C10' 0.3178(15) 0.1506(8) 0.1785(13) 0.101(3) Uani d PD 0.460(8) A 2
H H10C 0.2780 0.1067 0.2408 0.121 Uiso calc PR 0.460(8) A 2
H H10D 0.2296 0.1914 0.1119 0.121 Uiso calc PR 0.460(8) A 2
C C11' 0.3837(11) 0.0751(6) 0.0947(11) 0.105(3) Uani d PD 0.460(8) A 2
H H11C 0.4727 0.0344 0.1605 0.125 Uiso calc PR 0.460(8) A 2
H H11D 0.4211 0.1182 0.0301 0.125 Uiso calc PR 0.460(8) A 2
C C12' 0.254(3) -0.0077(13) 0.0052(18) 0.126(6) Uani d PD 0.460(8) A 2
H H12D 0.2979 -0.0570 -0.0473 0.190 Uiso calc PR 0.460(8) A 2
H H12E 0.1675 0.0327 -0.0617 0.190 Uiso calc PR 0.460(8) A 2
H H12F 0.2169 -0.0499 0.0694 0.190 Uiso calc PR 0.460(8) A 2

loop_
_atom_site_aniso_label
_atom_site_aniso_U_11
_atom_site_aniso_U_22
_atom_site_aniso_U_33
_atom_site_aniso_U_12
_atom_site_aniso_U_13
_atom_site_aniso_U_23
N1 0.0559(12) 0.0657(12) 0.0699(11) 0.0018(10) 0.0258(9) 0.0148(10)
C3 0.0481(12) 0.0534(12) 0.0515(11) -0.0018(10) 0.0168(9) -0.0030(9)
C2 0.0484(13) 0.0523(12) 0.0547(12) -0.0042(10) 0.0217(10) -0.0047(9)
C8 0.0519(14) 0.0619(14) 0.0559(12) -0.0017(11) 0.0173(10) -0.0004(10)
O1 0.0688(12) 0.0964(14) 0.1388(16) 0.0190(10) 0.0611(11) 0.0470(12)
C1 0.0544(14) 0.0634(14) 0.0666(13) 0.0014(12) 0.0270(11) 0.0055(11)
C6 0.0585(16) 0.0811(17) 0.0828(16) 0.0139(13) 0.0192(13) 0.0164(14)
C7 0.0652(16) 0.0703(16) 0.0761(15) 0.0069(13) 0.0236(12) 0.0185(13)
C5 0.0507(14) 0.0808(17) 0.0896(17) 0.0049(13) 0.0279(13) 0.0079(14)
C4 0.0561(14) 0.0657(15) 0.0713(14) 0.0005(12) 0.0253(12) 0.0058(11)
C9 0.0768(19) 0.0812(18) 0.0902(17) -0.0015(15) 0.0400(15) 0.0249(15)
C10 0.076(5) 0.078(5) 0.114(6) -0.001(4) 0.038(4) 0.024(4)
C11 0.133(7) 0.100(6) 0.095(5) 0.017(5) 0.030(5) -0.005(4)
C12 0.169(13) 0.141(15) 0.241(18) 0.001(10) 0.074(11) 0.012(11)
C10' 0.090(8) 0.101(7) 0.119(9) 0.004(6) 0.044(7) 0.031(6)
C11' 0.106(7) 0.108(6) 0.106(7) 0.001(5) 0.045(5) 0.007(5)
C12' 0.174(15) 0.098(10) 0.098(7) -0.067(9) 0.037(8) -0.033(7)

loop_
_atom_type_symbol
_atom_type_description
_atom_type_scat_dispersion_real
_atom_type_scat_dispersion_imag
_atom_type_scat_source
C C 0.0033 0.0016 'International Tables Vol C Tables 4.2.6.8 and 6.1.1.4'
H H 0.0000 0.0000 'International Tables Vol C Tables 4.2.6.8 and 6.1.1.4'
N N 0.0061 0.0033 'International Tables Vol C Tables 4.2.6.8 and 6.1.1.4'
O O 0.0106 0.0060 'International Tables Vol C Tables 4.2.6.8 and 6.1.1.4'

loop_
_geom_angle_atom_site_label_1
_geom_angle_atom_site_label_2
_geom_angle_atom_site_label_3
_geom_angle_site_symmetry_1
_geom_angle
_geom_angle_publ_flag
C1 N1 C8 . 110.78(17) ?
C1 N1 C9 . 123.35(18) ?
C8 N1 C9 . 125.83(19) ?
C4 C3 C8 . 116.91(19) ?
C4 C3 C2 . 135.73(19) ?
C8 C3 C2 . 107.34(17) ?
C2 C2 C3 3_665 133.3(2) ?
C2 C2 C1 3_665 122.6(2) ?
C3 C2 C1 . 104.10(17) ?
C7 C8 N1 . 126.8(2) ?
C7 C8 C3 . 123.1(2) ?
N1 C8 C3 . 110.06(18) ?
O1 C1 N1 . 122.95(19) ?
O1 C1 C2 . 129.3(2) ?
N1 C1 C2 . 107.71(18) ?
C5 C6 C7 . 120.6(2) ?
C5 C6 H6 . 119.7 ?
C7 C6 H6 . 119.7 ?
C8 C7 C6 . 117.8(2) ?
C8 C7 H7 . 121.1 ?
C6 C7 H7 . 121.1 ?
C6 C5 C4 . 121.4(2) ?
C6 C5 H5 . 119.3 ?
C4 C5 H5 . 119.3 ?
C5 C4 C3 . 120.1(2) y
C5 C4 H4 . 120.0 ?
C3 C4 H4 . 120.0 ?
N1 C9 C10' . 114.8(4) ?
N1 C9 C10 . 114.3(3) ?
N1 C9 H9A . 108.7 ?
C10 C9 H9A . 108.7 ?
N1 C9 H9B . 108.7 ?
C10 C9 H9B . 108.7 ?
H9A C9 H9B . 107.6 ?
N1 C9 H9C . 107.1 ?
C10' C9 H9C . 108.7 ?
N1 C9 H9D . 109.1 ?
C10' C9 H9D . 109.5 ?
C10 C9 H9D . 80.8 ?
H9A C9 H9D . 132.2 ?
H9C C9 H9D . 107.4 ?
C11 C10 C9 . 112.5(7) ?
C11 C10 H10A . 109.1 ?
C9 C10 H10A . 109.1 ?
C11 C10 H10B . 109.1 ?
C9 C10 H10B . 109.1 ?
H10A C10 H10B . 107.8 ?
C10 C11 C12 . 110.9(11) ?
C10 C11 H11A . 109.5 ?
C12 C11 H11A . 109.5 ?
C10 C11 H11B . 109.5 ?
C12 C11 H11B . 109.5 ?
H11A C11 H11B . 108.1 ?
C11' C10' C9 . 112.2(9) ?
C11' C10' H10C . 109.2 ?
C9 C10' H10C . 109.2 ?
C11' C10' H10D . 109.2 ?
C9 C10' H10D . 109.2 ?
H10C C10' H10D . 107.9 ?
C10' C11' C12' . 109.9(11) ?
C10' C11' H11C . 109.7 ?
C12' C11' H11C . 109.7 ?
C10' C11' H11D . 109.7 ?
C12' C11' H11D . 109.7 ?
H11C C11' H11D . 108.2 ?
C11' C12' H12D . 109.5 ?
C11' C12' H12E . 109.5 ?
H12D C12' H12E . 109.5 ?
C11' C12' H12F . 109.5 ?
H12D C12' H12F . 109.5 ?
H12E C12' H12F . 109.5 ?

loop_
_geom_bond_atom_site_label_1
_geom_bond_atom_site_label_2
_geom_bond_site_symmetry_2
_geom_bond_distance
N1 C1 . 1.360(3)
N1 C8 . 1.397(3)
N1 C9 . 1.463(3)
C3 C4 . 1.389(3)
C3 C8 . 1.406(3)
C3 C2 . 1.476(3)
C2 C2 3_665 1.369(4)
C2 C1 . 1.519(3)
C8 C7 . 1.377(3)
O1 C1 . 1.214(2)
C6 C5 . 1.364(3)
C6 C7 . 1.380(3)
C6 H6 . 0.9300
C7 H7 . 0.9300
C5 C4 . 1.382(3)
C5 H5 . 0.9300
C4 H4 . 0.9300
C9 C10' . 1.500(12)
C9 C10 . 1.511(9)
C9 H9A . 0.9700
C9 H9B . 0.9700
C9 H9C . 0.9700
C9 H9D . 0.9701
C10 C11 . 1.492(8)
C10 H10A . 0.9700
C10 H10B . 0.9700
C11 C12 . 1.549(9)
C11 H11A . 0.9700
C11 H11B . 0.9700
C12 H12A . 0.9600
C12 H12B . 0.9600
C12 H12C . 0.9600
C10' C11' . 1.486(9)
C10' H10C . 0.9700
C10' H10D . 0.9700
C11' C12' . 1.556(9)
C11' H11C . 0.9700
C11' H11D . 0.9700
C12' H12D . 0.9600
C12' H12E . 0.9600
C12' H12F . 0.9600

loop_
_geom_torsion_atom_site_label_1
_geom_torsion_atom_site_label_2
_geom_torsion_atom_site_label_3
_geom_torsion_atom_site_label_4
_geom_torsion_site_symmetry_1
_geom_torsion_site_symmetry_4
_geom_torsion
C4 C3 C2 C2 . 3_665 2.3(5)
C8 C3 C2 C2 . 3_665 -178.7(3)
C4 C3 C2 C1 . . -178.0(2)
C8 C3 C2 C1 . . 0.9(2)
C1 N1 C8 C7 . . 179.5(2)
C9 N1 C8 C7 . . 1.7(4)
C1 N1 C8 C3 . . -0.1(2)
C9 N1 C8 C3 . . -177.9(2)
C4 C3 C8 C7 . . -1.0(3)
C2 C3 C8 C7 . . 179.8(2)
C4 C3 C8 N1 . . 178.60(18)
C2 C3 C8 N1 . . -0.6(2)
C8 N1 C1 O1 . . -179.6(2)
C9 N1 C1 O1 . . -1.7(4)
C8 N1 C1 C2 . . 0.7(2)
C9 N1 C1 C2 . . 178.54(19)
C2 C2 C1 O1 3_665 . -1.0(4)
C3 C2 C1 O1 . . 179.3(2)
C2 C2 C1 N1 3_665 . 178.7(2)
C3 C2 C1 N1 . . -1.0(2)
N1 C8 C7 C6 . . -178.2(2)
C3 C8 C7 C6 . . 1.4(4)
C5 C6 C7 C8 . . -0.9(4)
C7 C6 C5 C4 . . 0.1(4)
C6 C5 C4 C3 . . 0.3(3)
C8 C3 C4 C5 . . 0.2(3)
C2 C3 C4 C5 . . 179.0(2)
C1 N1 C9 C10' . . 73.5(5)
C8 N1 C9 C10' . . -108.9(5)
C1 N1 C9 C10 . . 108.4(4)
C8 N1 C9 C10 . . -74.0(4)
N1 C9 C10 C11 . . -71.8(8)
C10' C9 C10 C11 . . 26.5(8)
C9 C10 C11 C12 . . -175.1(12)
N1 C9 C10' C11' . . 62.3(10)
C10 C9 C10' C11' . . -34.3(7)
C9 C10' C11' C12' . . 178.9(10)
